data_4120529
loop_
_publ_author_name
'Chen, Wen-Ching'
'Lee, Ching-Yu'
'Lin, Bo-Chao'
'Hsu, Yu-Chen'
'Shen, Jiun-Shian'
'Hsu, Chao-Ping'
'Yap, Glenn P. A.'
'Ong, Tiow-Gan'

_publ_section_title
;
 The elusive three-coordinate dicationic hydrido boron complex.
;
_journal_issue 3
_journal_name_full 'Journal of the American Chemical Society'
_journal_page_first 914
_journal_page_last 917
_journal_paper_doi 10.1021/ja4120852
_journal_volume 136
_journal_year 2014
_chemical_formula_sum 'C30 H36 Al Cl3 N4'
_chemical_formula_weight 585.96
_chemical_name_systematic
; 
 ? 
;
_space_group_crystal_system monoclinic
_space_group_IT_number 15
_space_group_name_Hall '-C 2yc'
_space_group_name_H-M_alt 'C 1 2/c 1'
_symmetry_space_group_name_Hall '-C 2yc'
_symmetry_space_group_name_H-M 'C 1 2/c 1'
_atom_sites_solution_hydrogens geom
_audit_creation_method SHELXL-2013
_cell_angle_alpha 90
_cell_angle_beta 99.887(2)
_cell_angle_gamma 90
_cell_formula_units_Z 8
_cell_length_a 34.7075(9)
_cell_length_b 11.0418(3)
_cell_length_c 15.8058(4)
_cell_measurement_reflns_used 7575
_cell_measurement_temperature 100(2)
_cell_measurement_theta_max 27.15
_cell_measurement_theta_min 2.28
_cell_volume 5967.3(3)
_computing_cell_refinement 'Bruker SAINT'
_computing_data_collection 'Bruker APEX2'
_computing_data_reduction 'Bruker SAINT'
_computing_molecular_graphics 'Bruker SHELXTL'
_computing_publication_material 'Bruker SHELXTL'
_computing_structure_refinement 'SHELXL-2013 (Sheldrick, 2013)'
_computing_structure_solution 'SHELXS-97 (Sheldrick, 2008)'
_diffrn_ambient_temperature 100(2)
_diffrn_detector_area_resol_mean 8.33
_diffrn_measured_fraction_theta_full 0.997
_diffrn_measured_fraction_theta_max 0.982
_diffrn_measurement_device_type 'Bruker APEX-II CCD'
_diffrn_measurement_method '\f and \w scans'
_diffrn_radiation_type MoK\a
_diffrn_radiation_wavelength 0.71073
_diffrn_reflns_av_R_equivalents 0.0423
_diffrn_reflns_av_unetI/netI 0.0623
_diffrn_reflns_Laue_measured_fraction_full 0.997
_diffrn_reflns_Laue_measured_fraction_max 0.982
_diffrn_reflns_limit_h_max 44
_diffrn_reflns_limit_h_min -44
_diffrn_reflns_limit_k_max 9
_diffrn_reflns_limit_k_min -14
_diffrn_reflns_limit_l_max 20
_diffrn_reflns_limit_l_min -20
_diffrn_reflns_number 22267
_diffrn_reflns_point_group_measured_fraction_full 0.997
_diffrn_reflns_point_group_measured_fraction_max 0.982
_diffrn_reflns_theta_full 25.000
_diffrn_reflns_theta_max 27.098
_diffrn_reflns_theta_min 1.938
_exptl_absorpt_coefficient_mu 0.363
_exptl_absorpt_correction_T_max 0.9703
_exptl_absorpt_correction_T_min 0.8454
_exptl_absorpt_correction_type multi-scan
_exptl_absorpt_process_details 'APEX2 (Bruker, 2007)'
_exptl_crystal_colour colourless
_exptl_crystal_density_diffrn 1.304
_exptl_crystal_description plate
_exptl_crystal_F_000 2464
_exptl_crystal_size_max 0.320
_exptl_crystal_size_mid 0.180
_exptl_crystal_size_min 0.080
_refine_diff_density_max 0.459
_refine_diff_density_min -0.447
_refine_diff_density_rms 0.070
_refine_ls_extinction_method none
_refine_ls_goodness_of_fit_ref 1.055
_refine_ls_hydrogen_treatment constr
_refine_ls_matrix_type full
_refine_ls_number_parameters 388
_refine_ls_number_reflns 6472
_refine_ls_number_restraints 124
_refine_ls_restrained_S_all 1.052
_refine_ls_R_factor_all 0.0917
_refine_ls_R_factor_gt 0.0548
_refine_ls_shift/su_max 0.007
_refine_ls_shift/su_mean 0.000
_refine_ls_structure_factor_coef Fsqd
_refine_ls_weighting_details
; 
 w=1/[\s^2^(Fo^2^)+(0.0810P)^2^+0.4316P] 
 where P=(Fo^2^+2Fc^2^)/3 
;
_refine_ls_weighting_scheme calc
_refine_ls_wR_factor_gt 0.1379
_refine_ls_wR_factor_ref 0.1558
_reflns_Friedel_coverage 0.000
_reflns_number_gt 4262
_reflns_number_total 6472
_reflns_threshold_expression 'I > 2\s(I)'
_cod_data_source_file ja4120852_si_003.cif
_cod_data_source_block i14390
_cod_database_code 4120529
_shelx_space_group_comment
; 
The symmetry employed for this shelxl refinement is uniquely defined 
by the following loop, which should always be used as a source of 
symmetry information in preference to the above space-group names. 
They are only intended as comments. 
;
_shelx_estimated_absorpt_t_min 0.893
_shelx_estimated_absorpt_t_max 0.972
_shelxl_version_number 2013-2

loop_
_space_group_symop_operation_xyz
'x, y, z'
'-x, y, -z+1/2'
'x+1/2, y+1/2, z'
'-x+1/2, y+1/2, -z+1/2'
'-x, -y, -z'
'x, -y, z-1/2'
'-x+1/2, -y+1/2, -z'
'x+1/2, -y+1/2, z-1/2'

loop_
_atom_site_label
_atom_site_type_symbol
_atom_site_fract_x
_atom_site_fract_y
_atom_site_fract_z
_atom_site_U_iso_or_equiv
_atom_site_adp_type
_atom_site_occupancy
_atom_site_site_symmetry_order
_atom_site_calc_flag
_atom_site_refinement_flags_posn
_atom_site_refinement_flags_adp
_atom_site_refinement_flags_occupancy
_atom_site_disorder_assembly
_atom_site_disorder_group
Al1 Al 0.66849(3) 0.82998(7) 0.36081(5) 0.0274(2) Uani 1 1 d . . . . .
Cl1 Cl 0.71616(2) 0.94794(6) 0.34289(4) 0.0336(2) Uani 1 1 d . . . . .
Cl2 Cl 0.61855(2) 0.94778(7) 0.34927(6) 0.0435(2) Uani 1 1 d . . . . .
Cl3 Cl 0.68260(2) 0.76346(7) 0.49059(4) 0.0388(2) Uani 1 1 d . . . . .
N1 N 0.61391(6) 0.55834(19) 0.30726(14) 0.0257(5) Uani 1 1 d . . . . .
N2 N 0.64743(6) 0.49871(19) 0.20731(14) 0.0248(5) Uani 1 1 d . . . . .
N3 N 0.68484(6) 0.79539(19) 0.14462(13) 0.0227(5) Uani 1 1 d . . . . .
N4 N 0.73151(6) 0.71079(19) 0.23550(13) 0.0236(5) Uani 1 1 d . . . . .
C1 C 0.66496(8) 0.6998(2) 0.27402(16) 0.0242(6) Uani 1 1 d . . . . .
C2 C 0.64380(8) 0.5941(2) 0.26308(16) 0.0233(6) Uani 1 1 d . . . . .
C3 C 0.60056(8) 0.4436(2) 0.28077(19) 0.0298(6) Uani 1 1 d . . . . .
C4 C 0.57219(9) 0.3693(3) 0.3061(2) 0.0390(8) Uani 1 1 d . . . . .
H4 H 0.5574 0.3945 0.3483 0.047 Uiso 1 1 calc R U . . .
C5 C 0.56643(10) 0.2564(3) 0.2668(3) 0.0506(9) Uani 1 1 d . . . . .
H5 H 0.5473 0.2037 0.2827 0.061 Uiso 1 1 calc R U . . .
C6 C 0.58768(10) 0.2189(3) 0.2057(3) 0.0502(9) Uani 1 1 d . . . . .
H6 H 0.5829 0.1411 0.1803 0.060 Uiso 1 1 calc R U . . .
C7 C 0.61614(9) 0.2931(3) 0.1803(2) 0.0378(7) Uani 1 1 d . . . . .
H7 H 0.6311 0.2676 0.1385 0.045 Uiso 1 1 calc R U . . .
C8 C 0.62161(8) 0.4053(3) 0.21885(18) 0.0294(6) Uani 1 1 d . . . . .
C9 C 0.59663(9) 0.6326(3) 0.36717(19) 0.0345(7) Uani 1 1 d . . . . .
H9 H 0.6121 0.7093 0.3752 0.041 Uiso 1 1 calc R U . . .
C10 C 0.60093(12) 0.5724(3) 0.4553(2) 0.0574(11) Uani 1 1 d . . . . .
H10A H 0.5843 0.5002 0.4515 0.086 Uiso 1 1 calc R U . . .
H10B H 0.5930 0.6294 0.4966 0.086 Uiso 1 1 calc R U . . .
H10C H 0.6283 0.5490 0.4744 0.086 Uiso 1 1 calc R U . . .
C11 C 0.55499(10) 0.6680(3) 0.3300(3) 0.0546(10) Uani 1 1 d . . . . .
H11A H 0.5545 0.7077 0.2744 0.082 Uiso 1 1 calc R U . . .
H11B H 0.5450 0.7239 0.3694 0.082 Uiso 1 1 calc R U . . .
H11C H 0.5385 0.5954 0.3223 0.082 Uiso 1 1 calc R U . . .
C12 C 0.67797(9) 0.4853(3) 0.15634(18) 0.0308(7) Uani 1 1 d . . . . .
H12A H 0.6767 0.5527 0.1156 0.046 Uiso 1 1 calc R U . . .
H12B H 0.6744 0.4086 0.1247 0.046 Uiso 1 1 calc R U . . .
H12C H 0.7035 0.4855 0.1941 0.046 Uiso 1 1 calc R U . . .
C13 C 0.69267(8) 0.7286(2) 0.21778(16) 0.0236(6) Uani 1 1 d . . . . .
C14 C 0.71999(8) 0.8232(2) 0.11683(17) 0.0239(6) Uani 1 1 d . . . . .
C15 C 0.72884(9) 0.8917(2) 0.04866(17) 0.0281(6) Uani 1 1 d . . . . .
H15 H 0.7089 0.9263 0.0070 0.034 Uiso 1 1 calc R U . . .
C16 C 0.76804(9) 0.9070(3) 0.04442(18) 0.0320(7) Uani 1 1 d . . . . .
H16 H 0.7751 0.9553 -0.0002 0.038 Uiso 1 1 calc R U . . .
C17 C 0.79737(9) 0.8535(3) 0.10381(19) 0.0325(7) Uani 1 1 d . . . . .
H17 H 0.8240 0.8661 0.0988 0.039 Uiso 1 1 calc R U . . .
C18 C 0.78860(8) 0.7825(3) 0.16989(18) 0.0298(6) Uani 1 1 d . . . . .
H18 H 0.8085 0.7442 0.2096 0.036 Uiso 1 1 calc R U . . .
C19 C 0.74937(8) 0.7696(2) 0.17559(16) 0.0237(6) Uani 1 1 d . . . . .
C20 C 0.64567(8) 0.8415(2) 0.10707(17) 0.0274(6) Uani 1 1 d . . . . .
H20 H 0.6270 0.8105 0.1435 0.033 Uiso 1 1 calc R U . . .
C21 C 0.64472(9) 0.9788(3) 0.11160(19) 0.0343(7) Uani 1 1 d . . . . .
H21A H 0.6512 1.0046 0.1717 0.051 Uiso 1 1 calc R U . . .
H21B H 0.6185 1.0077 0.0870 0.051 Uiso 1 1 calc R U . . .
H21C H 0.6638 1.0126 0.0790 0.051 Uiso 1 1 calc R U . . .
C22 C 0.63242(9) 0.7915(3) 0.01654(18) 0.0343(7) Uani 1 1 d . . . . .
H22A H 0.6488 0.8254 -0.0222 0.052 Uiso 1 1 calc R U . . .
H22B H 0.6051 0.8138 -0.0037 0.052 Uiso 1 1 calc R U . . .
H22C H 0.6349 0.7030 0.0176 0.052 Uiso 1 1 calc R U . . .
C23 C 0.75203(9) 0.6506(3) 0.31263(17) 0.0318(7) Uani 1 1 d . . . . .
H23A H 0.7675 0.7102 0.3498 0.048 Uiso 1 1 calc R U . . .
H23B H 0.7694 0.5880 0.2962 0.048 Uiso 1 1 calc R U . . .
H23C H 0.7329 0.6131 0.3435 0.048 Uiso 1 1 calc R U . . .
C101 C 0.46585(19) -0.0202(10) 0.4452(8) 0.091(5) Uani 0.5 1 d DG U P A -1
H10D H 0.4427 -0.0386 0.4058 0.109 Uiso 0.5 1 calc R U P A -1
C102 C 0.4637(3) 0.0073(12) 0.5301(9) 0.144(7) Uani 0.5 1 d G U P A -1
H10E H 0.4391 0.0078 0.5487 0.172 Uiso 0.5 1 calc R U P A -1
C103 C 0.4976(3) 0.0342(11) 0.5877(8) 0.111(6) Uani 0.5 1 d G U P A -1
H10F H 0.4961 0.0530 0.6458 0.133 Uiso 0.5 1 calc R U P A -1
C104 C 0.5336(3) 0.0335(8) 0.5605(7) 0.085(4) Uani 0.5 1 d G U P A -1
H10G H 0.5567 0.0519 0.5999 0.102 Uiso 0.5 1 calc R U P A -1
C105 C 0.53573(19) 0.0060(6) 0.4756(6) 0.042(2) Uani 0.5 1 d DG U P A -1
H10H H 0.5603 0.0055 0.4570 0.051 Uiso 0.5 1 calc R U P A -1
C106 C 0.50186(18) -0.0209(7) 0.4180(7) 0.046(2) Uani 0.5 1 d G U P A -1
C107 C 0.5026(3) -0.0406(8) 0.3269(6) 0.077(2) Uani 0.5 1 d D U P A -1
H10I H 0.4760 -0.0582 0.2969 0.115 Uiso 0.5 1 calc R U P A -1
H10J H 0.5197 -0.1092 0.3203 0.115 Uiso 0.5 1 calc R U P A -1
H10K H 0.5124 0.0323 0.3024 0.115 Uiso 0.5 1 calc R U P A -1
C201 C 0.49536(19) 0.4196(6) 0.4587(4) 0.066(3) Uani 0.5 1 d DG U P B -1
H20A H 0.4963 0.3389 0.4384 0.079 Uiso 0.5 1 calc R U P B -1
C202 C 0.47138(17) 0.5044(8) 0.4104(3) 0.087(3) Uani 0.5 1 d G U P B -1
H20B H 0.4560 0.4816 0.3572 0.104 Uiso 0.5 1 calc R U P B -1
C203 C 0.46996(18) 0.6226(7) 0.4401(5) 0.085(4) Uani 0.5 1 d G U P B -1
H20C H 0.4536 0.6805 0.4071 0.103 Uiso 0.5 1 calc R U P B -1
C204 C 0.49252(19) 0.6560(5) 0.5179(5) 0.062(2) Uani 0.5 1 d G U P B -1
H20D H 0.4916 0.7367 0.5382 0.074 Uiso 0.5 1 calc R U P B -1
C205 C 0.51649(16) 0.5712(5) 0.5661(3) 0.054(2) Uani 0.5 1 d DG U P B -1
H20E H 0.5319 0.5940 0.6193 0.065 Uiso 0.5 1 calc R U P B -1
C206 C 0.51791(17) 0.4530(5) 0.5365(4) 0.0541(19) Uani 0.5 1 d G U P B -1
C207 C 0.5439(4) 0.3637(11) 0.5880(8) 0.094(4) Uani 0.5 1 d D U P B -1
H20F H 0.5576 0.4026 0.6403 0.142 Uiso 0.5 1 calc R U P B -1
H20G H 0.5630 0.3333 0.5542 0.142 Uiso 0.5 1 calc R U P B -1
H20H H 0.5282 0.2960 0.6036 0.142 Uiso 0.5 1 calc R U P B -1

loop_
_atom_site_aniso_label
_atom_site_aniso_U_11
_atom_site_aniso_U_22
_atom_site_aniso_U_33
_atom_site_aniso_U_23
_atom_site_aniso_U_13
_atom_site_aniso_U_12
Al1 0.0350(5) 0.0305(4) 0.0200(4) -0.0038(3) 0.0137(4) -0.0045(4)
Cl1 0.0420(4) 0.0339(4) 0.0293(4) -0.0061(3) 0.0181(3) -0.0097(3)
Cl2 0.0458(5) 0.0395(4) 0.0502(5) -0.0042(3) 0.0219(4) 0.0071(4)
Cl3 0.0524(5) 0.0463(4) 0.0195(4) -0.0015(3) 0.0110(3) -0.0108(4)
N1 0.0262(13) 0.0297(12) 0.0239(12) -0.0024(9) 0.0121(10) -0.0039(10)
N2 0.0269(12) 0.0272(12) 0.0219(12) -0.0024(9) 0.0086(10) -0.0016(10)
N3 0.0231(12) 0.0285(11) 0.0183(11) -0.0003(9) 0.0083(9) -0.0008(10)
N4 0.0267(13) 0.0300(12) 0.0160(11) 0.0004(9) 0.0085(9) 0.0028(10)
C1 0.0290(15) 0.0297(13) 0.0164(13) -0.0024(11) 0.0112(11) -0.0020(12)
C2 0.0237(14) 0.0312(14) 0.0164(13) -0.0011(11) 0.0074(11) 0.0021(11)
C3 0.0262(15) 0.0293(15) 0.0345(16) 0.0013(12) 0.0069(13) -0.0022(12)
C4 0.0360(18) 0.0378(17) 0.048(2) -0.0008(14) 0.0204(15) -0.0025(14)
C5 0.047(2) 0.0359(17) 0.076(3) -0.0046(17) 0.032(2) -0.0130(15)
C6 0.048(2) 0.0332(18) 0.076(3) -0.0129(16) 0.027(2) -0.0073(15)
C7 0.0364(18) 0.0346(16) 0.0452(19) -0.0088(14) 0.0152(15) -0.0020(13)
C8 0.0224(15) 0.0359(15) 0.0310(16) 0.0023(13) 0.0077(12) 0.0009(12)
C9 0.0376(18) 0.0384(16) 0.0331(17) -0.0106(13) 0.0220(14) -0.0099(13)
C10 0.072(3) 0.076(3) 0.0302(18) -0.0091(17) 0.0276(18) -0.031(2)
C11 0.040(2) 0.045(2) 0.084(3) -0.0092(19) 0.026(2) 0.0060(16)
C12 0.0369(17) 0.0341(15) 0.0252(15) -0.0043(12) 0.0165(13) -0.0041(13)
C13 0.0311(15) 0.0239(13) 0.0175(13) -0.0049(10) 0.0090(11) -0.0018(11)
C14 0.0258(15) 0.0274(14) 0.0218(14) -0.0056(11) 0.0139(11) -0.0039(11)
C15 0.0363(17) 0.0308(15) 0.0194(14) -0.0016(11) 0.0109(12) -0.0005(12)
C16 0.0410(18) 0.0336(15) 0.0269(15) -0.0029(12) 0.0214(14) -0.0094(13)
C17 0.0304(16) 0.0411(17) 0.0306(16) -0.0109(13) 0.0181(14) -0.0075(13)
C18 0.0266(15) 0.0390(16) 0.0257(15) -0.0067(12) 0.0099(12) 0.0016(13)
C19 0.0278(15) 0.0278(14) 0.0175(13) -0.0046(11) 0.0097(11) -0.0024(11)
C20 0.0257(15) 0.0348(15) 0.0231(14) -0.0001(12) 0.0085(12) 0.0015(12)
C21 0.0347(17) 0.0405(17) 0.0281(16) 0.0012(13) 0.0064(13) 0.0074(14)
C22 0.0326(17) 0.0430(17) 0.0258(15) -0.0012(13) 0.0004(13) 0.0040(14)
C23 0.0354(17) 0.0405(16) 0.0200(15) 0.0034(12) 0.0061(13) 0.0086(13)
C101 0.050(6) 0.136(12) 0.093(9) 0.018(8) 0.025(6) -0.051(8)
C102 0.124(10) 0.194(16) 0.121(12) -0.062(13) 0.044(9) -0.032(13)
C103 0.122(12) 0.149(14) 0.076(9) -0.014(10) 0.057(7) 0.001(11)
C104 0.094(8) 0.090(8) 0.073(7) 0.009(7) 0.021(6) 0.071(7)
C105 0.021(3) 0.041(4) 0.069(6) 0.016(4) 0.020(3) 0.004(3)
C106 0.039(5) 0.027(4) 0.070(5) 0.020(4) 0.003(4) 0.011(4)
C107 0.086(7) 0.079(6) 0.066(5) 0.009(5) 0.016(5) 0.009(5)
C201 0.055(6) 0.100(7) 0.053(5) -0.025(5) 0.040(5) -0.047(5)
C202 0.063(7) 0.160(9) 0.042(5) 0.001(6) 0.020(4) -0.049(7)
C203 0.059(8) 0.126(8) 0.077(6) 0.053(7) 0.028(5) -0.016(8)
C204 0.060(5) 0.072(5) 0.063(5) 0.022(4) 0.036(4) -0.003(4)
C205 0.039(5) 0.075(5) 0.054(6) -0.006(4) 0.023(4) -0.007(4)
C206 0.039(5) 0.077(5) 0.054(5) 0.001(4) 0.030(4) -0.013(4)
C207 0.081(9) 0.092(7) 0.119(10) 0.017(7) 0.042(7) 0.025(6)

loop_
_atom_type_symbol
_atom_type_description
_atom_type_scat_dispersion_real
_atom_type_scat_dispersion_imag
_atom_type_scat_source
C C 0.0033 0.0016 'International Tables Vol C Tables 4.2.6.8 and 6.1.1.4'
H H 0.0000 0.0000 'International Tables Vol C Tables 4.2.6.8 and 6.1.1.4'
N N 0.0061 0.0033 'International Tables Vol C Tables 4.2.6.8 and 6.1.1.4'
Cl Cl 0.1484 0.1585 'International Tables Vol C Tables 4.2.6.8 and 6.1.1.4'
Al Al 0.0645 0.0514 'International Tables Vol C Tables 4.2.6.8 and 6.1.1.4'

loop_
_geom_angle_atom_site_label_1
_geom_angle_atom_site_label_2
_geom_angle_atom_site_label_3
_geom_angle
C1 Al1 Cl2 115.35(9)
C1 Al1 Cl3 112.95(9)
Cl2 Al1 Cl3 109.58(5)
C1 Al1 Cl1 107.75(8)
Cl2 Al1 Cl1 104.38(4)
Cl3 Al1 Cl1 106.03(5)
C3 N1 C2 110.1(2)
C3 N1 C9 123.8(2)
C2 N1 C9 126.0(2)
C2 N2 C8 110.2(2)
C2 N2 C12 125.8(2)
C8 N2 C12 123.0(2)
C13 N3 C14 109.2(2)
C13 N3 C20 124.4(2)
C14 N3 C20 126.1(2)
C13 N4 C19 109.9(2)
C13 N4 C23 124.6(2)
C19 N4 C23 125.1(2)
C2 C1 C13 120.3(2)
C2 C1 Al1 132.33(19)
C13 C1 Al1 107.26(18)
C1 C2 N2 128.1(2)
C1 C2 N1 126.9(2)
N2 C2 N1 104.9(2)
C8 C3 N1 107.6(2)
C8 C3 C4 120.5(3)
N1 C3 C4 131.9(3)
C5 C4 C3 117.0(3)
C6 C5 C4 122.0(3)
C5 C6 C7 121.1(3)
C8 C7 C6 116.9(3)
C7 C8 C3 122.5(3)
C7 C8 N2 130.4(3)
C3 C8 N2 107.2(2)
N1 C9 C11 111.4(3)
N1 C9 C10 111.2(3)
C11 C9 C10 113.8(3)
N4 C13 N3 107.7(2)
N4 C13 C1 125.9(2)
N3 C13 C1 125.7(2)
C19 C14 C15 121.0(2)
C19 C14 N3 106.0(2)
C15 C14 N3 133.0(3)
C16 C15 C14 116.9(3)
C15 C16 C17 121.8(3)
C18 C17 C16 121.4(3)
C17 C18 C19 117.0(3)
N4 C19 C18 130.9(3)
N4 C19 C14 107.2(2)
C18 C19 C14 121.9(2)
N3 C20 C21 110.6(2)
N3 C20 C22 111.0(2)
C21 C20 C22 113.6(2)
C102 C101 C106 120.0
C103 C102 C101 120.0
C104 C103 C102 120.0
C103 C104 C105 120.0
C106 C105 C104 120.0
C105 C106 C101 120.0
C105 C106 C107 121.5(4)
C101 C106 C107 118.3(4)
C202 C201 C206 120.0
C203 C202 C201 120.0
C204 C203 C202 120.0
C203 C204 C205 120.0
C204 C205 C206 120.0
C205 C206 C201 120.0
C205 C206 C207 119.6(6)
C201 C206 C207 120.4(6)

loop_
_geom_bond_atom_site_label_1
_geom_bond_atom_site_label_2
_geom_bond_distance
Al1 C1 1.976(3)
Al1 Cl2 2.1497(11)
Al1 Cl3 2.1546(11)
Al1 Cl1 2.1622(10)
N1 C3 1.388(3)
N1 C2 1.403(3)
N1 C9 1.457(3)
N2 C2 1.393(3)
N2 C8 1.398(3)
N2 C12 1.445(3)
N3 C13 1.359(3)
N3 C14 1.400(3)
N3 C20 1.477(3)
N4 C13 1.344(3)
N4 C19 1.380(3)
N4 C23 1.462(3)
C1 C2 1.374(4)
C1 C13 1.453(3)
C3 C8 1.384(4)
C3 C4 1.392(4)
C4 C5 1.391(4)
C5 C6 1.376(5)
C6 C7 1.394(4)
C7 C8 1.380(4)
C9 C11 1.515(5)
C9 C10 1.528(4)
C14 C19 1.388(4)
C14 C15 1.393(4)
C15 C16 1.384(4)
C16 C17 1.392(4)
C17 C18 1.381(4)
C18 C19 1.388(4)
C20 C21 1.517(4)
C20 C22 1.529(4)
C101 C102 1.3900
C101 C106 1.3900
C102 C103 1.3900
C103 C104 1.3900
C104 C105 1.3900
C105 C106 1.3900
C106 C107 1.461(14)
C201 C202 1.3900
C201 C206 1.3900
C202 C203 1.3900
C203 C204 1.3900
C204 C205 1.3900
C205 C206 1.3900
C206 C207 1.482(12)

loop_
_geom_torsion_atom_site_label_1
_geom_torsion_atom_site_label_2
_geom_torsion_atom_site_label_3
_geom_torsion_atom_site_label_4
_geom_torsion
C13 C1 C2 N2 6.5(4)
Al1 C1 C2 N2 -169.5(2)
C13 C1 C2 N1 -174.5(2)
Al1 C1 C2 N1 9.5(4)
C8 N2 C2 C1 177.2(3)
C12 N2 C2 C1 8.2(4)
C8 N2 C2 N1 -2.0(3)
C12 N2 C2 N1 -171.0(2)
C3 N1 C2 C1 -177.7(3)
C9 N1 C2 C1 7.0(4)
C3 N1 C2 N2 1.5(3)
C9 N1 C2 N2 -173.8(3)
C2 N1 C3 C8 -0.4(3)
C9 N1 C3 C8 175.0(3)
C2 N1 C3 C4 178.8(3)
C9 N1 C3 C4 -5.8(5)
C8 C3 C4 C5 0.3(5)
N1 C3 C4 C5 -178.8(3)
C3 C4 C5 C6 0.1(5)
C4 C5 C6 C7 0.0(6)
C5 C6 C7 C8 -0.5(5)
C6 C7 C8 C3 0.9(5)
C6 C7 C8 N2 -179.9(3)
N1 C3 C8 C7 178.5(3)
C4 C3 C8 C7 -0.8(5)
N1 C3 C8 N2 -0.8(3)
C4 C3 C8 N2 179.8(3)
C2 N2 C8 C7 -177.4(3)
C12 N2 C8 C7 -8.1(5)
C2 N2 C8 C3 1.8(3)
C12 N2 C8 C3 171.2(2)
C3 N1 C9 C11 -64.7(4)
C2 N1 C9 C11 110.0(3)
C3 N1 C9 C10 63.4(4)
C2 N1 C9 C10 -122.0(3)
C19 N4 C13 N3 2.1(3)
C23 N4 C13 N3 175.3(2)
C19 N4 C13 C1 -168.4(2)
C23 N4 C13 C1 4.8(4)
C14 N3 C13 N4 -1.7(3)
C20 N3 C13 N4 -175.5(2)
C14 N3 C13 C1 168.8(2)
C20 N3 C13 C1 -5.0(4)
C2 C1 C13 N4 -98.3(3)
Al1 C1 C13 N4 78.6(3)
C2 C1 C13 N3 92.9(3)
Al1 C1 C13 N3 -90.2(3)
C13 N3 C14 C19 0.6(3)
C20 N3 C14 C19 174.3(2)
C13 N3 C14 C15 -177.3(3)
C20 N3 C14 C15 -3.6(5)
C19 C14 C15 C16 -2.3(4)
N3 C14 C15 C16 175.3(3)
C14 C15 C16 C17 1.9(4)
C15 C16 C17 C18 0.0(4)
C16 C17 C18 C19 -1.6(4)
C13 N4 C19 C18 176.2(3)
C23 N4 C19 C18 3.1(4)
C13 N4 C19 C14 -1.8(3)
C23 N4 C19 C14 -174.8(2)
C17 C18 C19 N4 -176.4(3)
C17 C18 C19 C14 1.3(4)
C15 C14 C19 N4 178.9(2)
N3 C14 C19 N4 0.7(3)
C15 C14 C19 C18 0.7(4)
N3 C14 C19 C18 -177.5(2)
C13 N3 C20 C21 113.3(3)
C14 N3 C20 C21 -59.4(3)
C13 N3 C20 C22 -119.7(3)
C14 N3 C20 C22 67.6(3)
C106 C101 C102 C103 0.0
C101 C102 C103 C104 0.0
C102 C103 C104 C105 0.0
C103 C104 C105 C106 0.0
C104 C105 C106 C101 0.0
C104 C105 C106 C107 175.0(6)
C102 C101 C106 C105 0.0
C102 C101 C106 C107 -175.1(6)
C206 C201 C202 C203 0.0
C201 C202 C203 C204 0.0
C202 C203 C204 C205 0.0
C203 C204 C205 C206 0.0
C204 C205 C206 C201 0.0
C204 C205 C206 C207 179.4(10)
C202 C201 C206 C205 0.0
C202 C201 C206 C207 -179.4(10)
